data_7011577
loop_
_publ_author_name
'Watkins, Scott E.'
'Craig, Donald C.'
'Colbran, Stephen B.'

_publ_section_title
;
 Towards co-operative reactivity in conjoint classical-organometallic
 heterometallic complexes: the co-ordination chemistry of novel ligands
 with triphenylphosphine and bis(pyridylethyl)amine or
 triazacyclononane domains
;
_journal_issue 12
_journal_name_full 'Journal of the Chemical Society, Dalton Transactions'
_journal_page_first 2423
_journal_paper_doi 10.1039/b201720m
_journal_year 2002
_chemical_formula_moiety 'C33 H32 Cu N3 P 1+, F6 P 1-'
_chemical_formula_sum 'C33 H32 Cu F6 N3 P2'
_chemical_formula_weight 710.1
_space_group_IT_number 2
_symmetry_cell_setting triclinic
_symmetry_space_group_name_Hall '-P 1'
_symmetry_space_group_name_H-M 'P -1'
_atom_type_scat_source 'International Tables for X-ray Crystallography, Vol. IV'
_cell_angle_alpha 71.18(6)
_cell_angle_beta 78.57(5)
_cell_angle_gamma 70.04(6)
_cell_formula_units_Z 2
_cell_length_a 10.979(7)
_cell_length_b 11.717(7)
_cell_length_c 13.848(11)
_cell_measurement_reflns_used 10
_cell_measurement_temperature 294
_cell_measurement_theta_max 20
_cell_measurement_theta_min 18
_cell_volume 1577(2)
_diffrn_measurement_device_type 'Nonius CAD-4'
_diffrn_measurement_method \w--2\q
_diffrn_radiation_type 'Cu K\a'
_diffrn_radiation_wavelength 1.54184
_diffrn_reflns_av_R_equivalents 0.039
_diffrn_reflns_limit_h_max 12
_diffrn_reflns_limit_h_min -12
_diffrn_reflns_limit_k_max 13
_diffrn_reflns_limit_k_min -13
_diffrn_reflns_limit_l_max 15
_diffrn_reflns_limit_l_min -15
_diffrn_reflns_number 4680
_diffrn_reflns_theta_max 60
_diffrn_standards_decay_% 0
_diffrn_standards_interval_time 30min
_diffrn_standards_number 1
_exptl_absorpt_coefficient_mu 2.498
_exptl_absorpt_correction_T_max 0.91
_exptl_absorpt_correction_T_min 0.82
_exptl_absorpt_correction_type analytical
_exptl_absorpt_process_details '(DeMeulenaer & Tompa, 1965)'
_exptl_crystal_density_diffrn 1.50
_exptl_crystal_density_method 'not measured'
_exptl_crystal_description prism
_exptl_crystal_F_000 728.0
_exptl_crystal_size_max 0.15
_exptl_crystal_size_mid 0.07
_exptl_crystal_size_min 0.04
_refine_diff_density_max 0.74
_refine_diff_density_min -0.80
_refine_ls_extinction_method none
_refine_ls_goodness_of_fit_ref 1.85
_refine_ls_hydrogen_treatment noref
_refine_ls_number_parameters 298
_refine_ls_number_reflns 2879
_refine_ls_R_factor_gt 0.042
_refine_ls_shift/su_max 0.005
_refine_ls_structure_factor_coef F
_refine_ls_weighting_details 'w = 1/[\s^2^(F) + 0.0016F^2^]'
_refine_ls_weighting_scheme calc
_refine_ls_wR_factor_ref 0.057
_reflns_number_gt 2879
_reflns_number_total 4677
_reflns_threshold_expression I>3\s(I)
_cod_data_source_file b201720m.txt
_cod_data_source_block '[Cu(L1)][PF6]'
_cod_depositor_comments
;
 Changing the _atom_site_occupancy data item value from '?' to '1'
 for all fully occupied atom sites.

 Antanas Vaitkus,
 2017-02-09
;
_cod_database_code 7011577

loop_
_symmetry_equiv_pos_site_id
_symmetry_equiv_pos_as_xyz
1 x,y,z
2 -x,-y,-z

loop_
_atom_site_label
_atom_site_fract_x
_atom_site_fract_y
_atom_site_fract_z
_atom_site_U_iso_or_equiv
_atom_site_adp_type
_atom_site_type_symbol
_atom_site_occupancy
Cu 0.68485(7) 0.60740(7) 0.67870(5) 0.0395(2) Uani Cu 1
P 0.4806(1) 0.6980(1) 0.7260(1) 0.0367(3) Uani P 1
N1 0.8281(4) 0.5099(4) 0.7738(3) 0.041(1) Uani N 1
N2 0.7782(4) 0.6802(4) 0.5400(3) 0.044(1) Uani N 1
N3 0.6570(4) 0.4480(4) 0.6499(3) 0.039(1) Uani N 1
C1 0.7338(5) 0.3255(5) 0.7138(4) 0.046(1) Uani C 1
C2 0.7456(5) 0.3281(5) 0.8220(4) 0.047(1) Uani C 1
C3 0.8427(5) 0.3884(5) 0.8288(4) 0.042(1) Uani C 1
C4 0.9400(6) 0.3241(5) 0.8932(4) 0.056(2) Uani C 1
C5 1.0244(6) 0.3841(7) 0.9022(5) 0.067(2) Uani C 1
C6 1.0098(6) 0.5076(6) 0.8453(5) 0.064(2) Uani C 1
C7 0.9118(6) 0.5658(5) 0.7826(4) 0.051(1) Uani C 1
C8 0.6973(6) 0.4553(5) 0.5391(4) 0.052(2) Uani C 1
C9 0.8270(6) 0.4787(5) 0.4995(5) 0.061(2) Uani C 1
C10 0.8213(5) 0.6173(5) 0.4681(4) 0.050(1) Uani C 1
C11 0.8643(6) 0.6762(6) 0.3683(4) 0.064(2) Uani C 1
C12 0.8659(7) 0.7984(6) 0.3445(5) 0.071(2) Uani C 1
C13 0.8246(7) 0.8614(6) 0.4175(5) 0.072(2) Uani C 1
C14 0.7820(6) 0.7991(5) 0.5145(4) 0.059(2) Uani C 1
C15 0.5167(5) 0.4546(5) 0.6657(4) 0.044(1) Uani C 1
C16 0.4511(5) 0.4579(5) 0.7718(4) 0.042(1) Uani C 1
C17 0.4165(6) 0.3527(5) 0.8351(5) 0.053(2) Uani C 1
C18 0.3641(6) 0.3476(6) 0.9355(5) 0.064(2) Uani C 1
C19 0.3435(6) 0.4484(6) 0.9727(4) 0.063(2) Uani C 1
C20 0.3735(5) 0.5571(5) 0.9103(4) 0.052(1) Uani C 1
C21 0.4264(5) 0.5632(5) 0.8086(4) 0.041(1) Uani C 1
C22 0.4284(3) 0.8171(3) 0.7959(3) 0.039(1) Uani C 1
C23 0.3002(4) 0.8651(4) 0.8336(3) 0.049(1) Uani C 1
C24 0.2667(4) 0.9556(4) 0.8867(3) 0.060(2) Uani C 1
C25 0.3611(4) 0.9985(4) 0.9024(3) 0.063(2) Uani C 1
C26 0.4887(4) 0.9521(4) 0.8657(3) 0.063(2) Uani C 1
C27 0.5223(3) 0.8617(4) 0.8126(3) 0.049(1) Uani C 1
C28 0.3686(3) 0.7665(3) 0.6258(3) 0.039(1) Uani C 1
C29 0.4114(4) 0.8276(3) 0.5277(3) 0.047(1) Uani C 1
C30 0.3281(5) 0.8844(4) 0.4507(3) 0.059(2) Uani C 1
C31 0.2017(4) 0.8803(4) 0.4713(3) 0.060(2) Uani C 1
C32 0.1573(4) 0.8202(4) 0.5679(4) 0.056(1) Uani C 1
C33 0.2405(4) 0.7634(3) 0.6450(3) 0.046(1) Uani C 1
P1 0.89428(10) 0.91328(10) 0.82690(8) 0.0481(9) Uani P 1
F1 0.9783(2) 0.9936(2) 0.7460(2) 0.087(1) Uani F 1
F2 0.9290(2) 0.9506(2) 0.9157(2) 0.0998(9) Uani F 1
F3 1.0183(2) 0.7931(2) 0.8420(2) 0.081(1) Uani F 1
F4 0.8102(2) 0.8330(2) 0.9078(2) 0.087(1) Uani F 1
F5 0.8595(2) 0.8760(2) 0.7381(2) 0.096(1) Uani F 1
F6 0.7702(2) 1.0335(2) 0.8118(2) 0.093(1) Uani F 1
H1C1 0.8235 0.3017 0.6780 0.046 Uani H 1
H2C1 0.6908 0.2601 0.7208 0.046 Uani H 1
H1C2 0.7708 0.2388 0.8660 0.047 Uani H 1
H2C2 0.6582 0.3754 0.8493 0.047 Uani H 1
HC4 0.9496 0.2342 0.9333 0.056 Uani H 1
HC5 1.0948 0.3385 0.9492 0.067 Uani H 1
HC6 1.0694 0.5535 0.8499 0.064 Uani H 1
HC7 0.9020 0.6552 0.7409 0.051 Uani H 1
H1C8 0.6295 0.5256 0.4983 0.052 Uani H 1
H2C8 0.7016 0.3734 0.5285 0.052 Uani H 1
H1C9 0.8625 0.4454 0.4384 0.061 Uani H 1
H2C9 0.8869 0.4319 0.5546 0.061 Uani H 1
HC11 0.8935 0.6294 0.3148 0.064 Uani H 1
HC12 0.8974 0.8411 0.2737 0.071 Uani H 1
HC13 0.8250 0.9509 0.4014 0.072 Uani H 1
HC14 0.7524 0.8454 0.5683 0.059 Uani H 1
H1C15 0.5096 0.3787 0.6516 0.044 Uani H 1
H2C15 0.4692 0.5328 0.6156 0.044 Uani H 1
HC17 0.4295 0.2796 0.8079 0.053 Uani H 1
HC18 0.3414 0.2704 0.9807 0.064 Uani H 1
HC19 0.3066 0.4439 1.0454 0.063 Uani H 1
HC20 0.3572 0.6306 0.9379 0.052 Uani H 1
HC23 0.2311 0.8342 0.8223 0.058 Uani H 1
HC24 0.1740 0.9895 0.9134 0.076 Uani H 1
HC25 0.3370 1.0636 0.9406 0.077 Uani H 1
HC26 0.5571 0.9835 0.8773 0.082 Uani H 1
HC27 0.6152 0.8282 0.7861 0.058 Uani H 1
HC29 0.5033 0.8309 0.5123 0.053 Uani H 1
HC30 0.3601 0.9282 0.3803 0.073 Uani H 1
HC31 0.1417 0.9212 0.4158 0.072 Uani H 1
HC32 0.0653 0.8174 0.5826 0.067 Uani H 1
HC33 0.2078 0.7198 0.7151 0.051 Uani H 1

loop_
_atom_site_aniso_label
_atom_site_aniso_U_11
_atom_site_aniso_U_22
_atom_site_aniso_U_33
_atom_site_aniso_U_12
_atom_site_aniso_U_13
_atom_site_aniso_U_23
_atom_site_aniso_type_symbol
Cu 0.0432(5) 0.0333(4) 0.0389(4) -0.0088(3) -0.0031(3) -0.0094(3) Cu
P 0.0381(7) 0.0351(7) 0.0340(7) -0.0088(6) -0.0022(6) -0.0090(6) P
N1 0.043(3) 0.039(3) 0.040(2) -0.012(2) -0.004(2) -0.012(2) N
N2 0.044(3) 0.033(2) 0.050(3) -0.011(2) 0.003(2) -0.011(2) N
N3 0.054(3) 0.029(2) 0.034(2) -0.010(2) -0.009(2) -0.008(2) N
C1 0.057(4) 0.028(3) 0.050(3) -0.009(3) -0.016(3) -0.005(2) C
C2 0.058(4) 0.036(3) 0.043(3) -0.015(3) -0.015(3) 0.002(2) C
C3 0.045(3) 0.045(3) 0.033(3) -0.007(3) -0.006(3) -0.013(2) C
C4 0.056(4) 0.054(4) 0.047(4) -0.008(3) -0.015(3) -0.003(3) C
C5 0.055(4) 0.079(5) 0.064(4) -0.017(4) -0.025(3) -0.009(4) C
C6 0.058(4) 0.081(5) 0.063(4) -0.029(4) -0.019(3) -0.016(4) C
C7 0.057(4) 0.052(4) 0.051(4) -0.019(3) -0.009(3) -0.018(3) C
C8 0.073(4) 0.046(4) 0.042(3) -0.022(3) -0.002(3) -0.017(3) C
C9 0.078(4) 0.044(3) 0.057(4) -0.014(3) 0.010(3) -0.021(3) C
C10 0.054(4) 0.046(3) 0.049(3) -0.018(3) 0.000(3) -0.014(3) C
C11 0.077(4) 0.064(4) 0.047(4) -0.026(4) 0.015(3) -0.016(3) C
C12 0.085(5) 0.060(4) 0.049(4) -0.021(4) 0.011(4) -0.003(3) C
C13 0.092(5) 0.047(4) 0.068(4) -0.032(4) 0.018(4) -0.009(3) C
C14 0.075(4) 0.048(4) 0.056(4) -0.027(3) 0.015(3) -0.020(3) C
C15 0.056(3) 0.040(3) 0.042(3) -0.018(3) -0.014(3) -0.009(3) C
C16 0.038(3) 0.043(3) 0.046(3) -0.014(3) -0.011(3) -0.007(3) C
C17 0.057(4) 0.046(3) 0.061(4) -0.027(3) -0.011(3) -0.006(3) C
C18 0.065(4) 0.060(4) 0.063(4) -0.033(3) -0.001(3) 0.001(3) C
C19 0.062(4) 0.072(4) 0.044(4) -0.025(3) 0.005(3) -0.004(3) C
C20 0.050(3) 0.057(4) 0.041(3) -0.014(3) -0.001(3) -0.008(3) C
C21 0.034(3) 0.046(3) 0.037(3) -0.009(2) -0.010(2) -0.004(2) C
C22 0.039(2) 0.042(2) 0.033(2) -0.012(1) -0.004(2) -0.008(2) C
C23 0.042(2) 0.055(2) 0.048(2) -0.012(2) 0.001(2) -0.021(2) C
C24 0.055(2) 0.065(2) 0.061(2) -0.010(2) 0.001(2) -0.032(2) C
C25 0.067(3) 0.064(2) 0.065(3) -0.012(2) -0.007(2) -0.034(2) C
C26 0.062(2) 0.066(2) 0.073(3) -0.019(2) -0.010(2) -0.036(2) C
C27 0.047(2) 0.054(2) 0.054(2) -0.017(2) -0.006(2) -0.022(2) C
C28 0.048(2) 0.031(2) 0.034(2) -0.008(1) -0.004(1) -0.010(1) C
C29 0.063(2) 0.040(2) 0.033(2) -0.010(1) -0.006(1) -0.006(1) C
C30 0.081(2) 0.047(2) 0.039(1) -0.005(2) -0.018(1) -0.008(1) C
C31 0.074(2) 0.046(3) 0.056(2) 0.004(2) -0.028(2) -0.021(2) C
C32 0.056(2) 0.050(3) 0.063(2) 0.000(2) -0.019(2) -0.026(2) C
C33 0.047(2) 0.042(2) 0.049(2) -0.008(1) -0.007(1) -0.018(1) C
P1 0.047(1) 0.043(1) 0.047(1) -0.0149(6) -0.0015(6) -0.0025(7) P
F1 0.074(2) 0.079(1) 0.086(1) -0.039(1) 0.001(1) 0.019(1) F
F2 0.133(3) 0.102(2) 0.082(2) -0.041(1) -0.025(1) -0.033(1) F
F3 0.058(1) 0.056(1) 0.105(2) -0.0026(8) -0.0063(8) -0.0050(9) F
F4 0.069(1) 0.085(2) 0.084(2) -0.038(1) 0.007(1) 0.015(1) F
F5 0.125(2) 0.101(2) 0.077(1) -0.042(1) -0.030(1) -0.024(2) F
F6 0.064(1) 0.059(1) 0.124(3) 0.002(1) -0.007(1) -0.007(1) F

loop_
_geom_angle_atom_site_label_1
_geom_angle_atom_site_label_2
_geom_angle_atom_site_label_3
_geom_angle
_geom_angle_site_symmetry_1
_geom_angle_site_symmetry_2
_geom_angle_site_symmetry_3
_geom_angle_publ_flag
P Cu N1 125.6(1) 1_555 1_555 1_555 no
P Cu N2 122.5(1) 1_555 1_555 1_555 no
P Cu N3 97.7(1) 1_555 1_555 1_555 no
N1 Cu N2 105.2(2) 1_555 1_555 1_555 no
N1 Cu N3 97.9(2) 1_555 1_555 1_555 no
N2 Cu N3 100.4(2) 1_555 1_555 1_555 no
Cu P C21 102.5(2) 1_555 1_555 1_555 no
Cu P C22 124.1(1) 1_555 1_555 1_555 no
Cu P C28 116.4(1) 1_555 1_555 1_555 no
C21 P C22 106.6(2) 1_555 1_555 1_555 no
C21 P C28 102.6(2) 1_555 1_555 1_555 no
C22 P C28 102.4(2) 1_555 1_555 1_555 no
Cu N1 C3 121.8(3) 1_555 1_555 1_555 no
Cu N1 C7 120.0(3) 1_555 1_555 1_555 no
C3 N1 C7 118.2(4) 1_555 1_555 1_555 no
Cu N2 C10 121.6(3) 1_555 1_555 1_555 no
Cu N2 C14 119.7(4) 1_555 1_555 1_555 no
C10 N2 C14 118.1(5) 1_555 1_555 1_555 no
Cu N3 C1 112.3(3) 1_555 1_555 1_555 no
Cu N3 C8 108.1(3) 1_555 1_555 1_555 no
Cu N3 C15 111.5(3) 1_555 1_555 1_555 no
C1 N3 C8 109.6(4) 1_555 1_555 1_555 no
C1 N3 C15 109.9(4) 1_555 1_555 1_555 no
C8 N3 C15 105.3(4) 1_555 1_555 1_555 no
N3 C1 C2 113.8(4) 1_555 1_555 1_555 no
C1 C2 C3 115.9(4) 1_555 1_555 1_555 no
N1 C3 C2 118.0(4) 1_555 1_555 1_555 no
N1 C3 C4 120.9(5) 1_555 1_555 1_555 no
C2 C3 C4 121.0(5) 1_555 1_555 1_555 no
C3 C4 C5 120.0(5) 1_555 1_555 1_555 no
C4 C5 C6 118.9(5) 1_555 1_555 1_555 no
C5 C6 C7 118.3(5) 1_555 1_555 1_555 no
N1 C7 C6 123.7(5) 1_555 1_555 1_555 no
N3 C8 C9 114.9(5) 1_555 1_555 1_555 no
C8 C9 C10 114.2(5) 1_555 1_555 1_555 no
N2 C10 C9 118.0(5) 1_555 1_555 1_555 no
N2 C10 C11 120.9(5) 1_555 1_555 1_555 no
C9 C10 C11 121.0(5) 1_555 1_555 1_555 no
C10 C11 C12 119.4(6) 1_555 1_555 1_555 no
C11 C12 C13 119.8(6) 1_555 1_555 1_555 no
C12 C13 C14 118.4(6) 1_555 1_555 1_555 no
N2 C14 C13 123.3(5) 1_555 1_555 1_555 no
N3 C15 C16 115.1(4) 1_555 1_555 1_555 no
C15 C16 C17 118.6(5) 1_555 1_555 1_555 no
C15 C16 C21 122.0(4) 1_555 1_555 1_555 no
C17 C16 C21 119.4(5) 1_555 1_555 1_555 no
C16 C17 C18 120.8(5) 1_555 1_555 1_555 no
C17 C18 C19 120.0(5) 1_555 1_555 1_555 no
C18 C19 C20 120.7(5) 1_555 1_555 1_555 no
C19 C20 C21 119.8(6) 1_555 1_555 1_555 no
P C21 C16 118.6(4) 1_555 1_555 1_555 no
P C21 C20 121.8(4) 1_555 1_555 1_555 no
C16 C21 C20 119.2(5) 1_555 1_555 1_555 no
P C22 C23 123.5(3) 1_555 1_555 1_555 no
P C22 C27 118.1(3) 1_555 1_555 1_555 no
C23 C22 C27 118.4(3) 1_555 1_555 1_555 no
C22 C23 C24 120.7(3) 1_555 1_555 1_555 no
C23 C24 C25 119.9(3) 1_555 1_555 1_555 no
C24 C25 C26 120.2(4) 1_555 1_555 1_555 no
C25 C26 C27 119.9(3) 1_555 1_555 1_555 no
C22 C27 C26 120.7(3) 1_555 1_555 1_555 no
P C28 C29 119.1(3) 1_555 1_555 1_555 no
P C28 C33 122.4(3) 1_555 1_555 1_555 no
C29 C28 C33 118.4(3) 1_555 1_555 1_555 no
C28 C29 C30 120.7(3) 1_555 1_555 1_555 no
C29 C30 C31 119.9(3) 1_555 1_555 1_555 no
C30 C31 C32 120.2(4) 1_555 1_555 1_555 no
C31 C32 C33 119.9(3) 1_555 1_555 1_555 no
C28 C33 C32 120.7(3) 1_555 1_555 1_555 no
F1 P1 F2 90.0 1_555 1_555 1_555 no

loop_
_geom_bond_atom_site_label_1
_geom_bond_atom_site_label_2
_geom_bond_distance
_geom_bond_site_symmetry_1
_geom_bond_site_symmetry_2
_geom_bond_publ_flag
Cu P 2.197(1) 1_555 1_555 no
Cu N1 2.034(4) 1_555 1_555 no
Cu N2 2.055(4) 1_555 1_555 no
Cu N3 2.159(4) 1_555 1_555 no
P C21 1.833(5) 1_555 1_555 no
P C22 1.822(4) 1_555 1_555 no
P C28 1.835(4) 1_555 1_555 no
N1 C3 1.352(6) 1_555 1_555 no
N1 C7 1.340(6) 1_555 1_555 no
N2 C10 1.345(6) 1_555 1_555 no
N2 C14 1.336(6) 1_555 1_555 no
N3 C1 1.485(6) 1_555 1_555 no
N3 C8 1.494(6) 1_555 1_555 no
N3 C15 1.492(6) 1_555 1_555 no
C1 C2 1.540(7) 1_555 1_555 no
C2 C3 1.497(7) 1_555 1_555 no
C3 C4 1.377(7) 1_555 1_555 no
C4 C5 1.384(8) 1_555 1_555 no
C5 C6 1.377(8) 1_555 1_555 no
C6 C7 1.365(8) 1_555 1_555 no
C8 C9 1.504(8) 1_555 1_555 no
C9 C10 1.521(7) 1_555 1_555 no
C10 C11 1.399(7) 1_555 1_555 no
C11 C12 1.366(8) 1_555 1_555 no
C12 C13 1.358(8) 1_555 1_555 no
C13 C14 1.381(8) 1_555 1_555 no
C15 C16 1.509(7) 1_555 1_555 no
C16 C17 1.387(7) 1_555 1_555 no
C16 C21 1.406(7) 1_555 1_555 no
C17 C18 1.386(8) 1_555 1_555 no
C18 C19 1.370(8) 1_555 1_555 no
C19 C20 1.393(8) 1_555 1_555 no
C20 C21 1.402(7) 1_555 1_555 no
C22 C23 1.389(3) 1_555 1_555 no
C22 C27 1.389(3) 1_555 1_555 no
C23 C24 1.389(4) 1_555 1_555 no
C24 C25 1.375(4) 1_555 1_555 no
C25 C26 1.375(4) 1_555 1_555 no
C26 C27 1.389(4) 1_555 1_555 no
C28 C29 1.389(3) 1_555 1_555 no
C28 C33 1.389(3) 1_555 1_555 no
C29 C30 1.389(4) 1_555 1_555 no
C30 C31 1.375(4) 1_555 1_555 no
C31 C32 1.375(4) 1_555 1_555 no
C32 C33 1.389(4) 1_555 1_555 no
P1 F1 1.580(1) 1_555 1_555 no
